data_4507195
loop_
_publ_author_name
'Bhattacharya, Suman'
'Saha, Binoy K.'

_publ_section_title
;
 Polymorphism through Desolvation of the Solvates of a van der Waals Host
;
_journal_issue 2
_journal_name_full 'Crystal Growth &amp; Design'
_journal_page_first 606
_journal_paper_doi 10.1021/cg301269d
_journal_volume 13
_journal_year 2013
_chemical_formula_moiety 'C33 H36 O3, C8 H10'
_chemical_formula_sum 'C41 H46 O3'
_chemical_formula_weight 586.78
_chemical_name_common 1H-PXL
_chemical_name_systematic
;
2,4,6-Triethyl-1,3,5-trisphenoxymethylbenzene , p-xylene
;
_space_group_crystal_system triclinic
_space_group_IT_number 2
_space_group_name_Hall '-P 1'
_space_group_name_H-M_alt 'P -1'
_symmetry_space_group_name_Hall '-P 1'
_symmetry_space_group_name_H-M 'P -1'
_atom_sites_solution_hydrogens geom
_atom_sites_solution_primary direct
_atom_sites_solution_secondary difmap
_audit_creation_date 2012-06-12
_audit_creation_method
;
  Olex2 1.2
  (compiled 2012.05.04 svn.r2321, GUI svn.r4222)
;
_cell_angle_alpha 90.136(3)
_cell_angle_beta 111.302(4)
_cell_angle_gamma 105.890(4)
_cell_formula_units_Z 2
_cell_length_a 10.3727(5)
_cell_length_b 13.5083(5)
_cell_length_c 13.7846(6)
_cell_measurement_reflns_used 7151
_cell_measurement_temperature 150(2)
_cell_measurement_theta_max 29.3166
_cell_measurement_theta_min 2.9445
_cell_volume 1719.53(14)
_computing_cell_refinement
;
CrysAlisPro, Oxford Diffraction Ltd.,
Version 1.171.34.44 (release 25-10-2010 CrysAlis171 .NET)
(compiled Oct 25 2010,18:11:34)
;
_computing_data_collection
;
CrysAlisPro, Oxford Diffraction Ltd.,
Version 1.171.34.44 (release 25-10-2010 CrysAlis171 .NET)
(compiled Oct 25 2010,18:11:34)
;
_computing_data_reduction
;
CrysAlisPro, Oxford Diffraction Ltd.,
Version 1.171.34.44 (release 25-10-2010 CrysAlis171 .NET)
(compiled Oct 25 2010,18:11:34)
;
_computing_molecular_graphics
;
O. V. Dolomanov, L. J. Bourhis, R. J. Gildea, J. A. K. Howard and H. Puschmann,
OLEX2: a complete structure solution, refinement and analysis program.
J. Appl. Cryst. (2009). 42, 339-341.
;
_computing_publication_material
;
O. V. Dolomanov, L. J. Bourhis, R. J. Gildea, J. A. K. Howard and H. Puschmann,
OLEX2: a complete structure solution, refinement and analysis program.
J. Appl. Cryst. (2009). 42, 339-341.
;
_computing_structure_refinement
;
SHELXL, G.M. Sheldrick, Acta Cryst.
(2008). A64, 112-122
;
_computing_structure_solution
;
SHELXS, G.M. Sheldrick, Acta Cryst.
(2008). A64, 112-122
;
_diffrn_ambient_temperature 150(2)
_diffrn_detector_area_resol_mean 15.9821
_diffrn_measured_fraction_theta_full 0.999
_diffrn_measured_fraction_theta_max 0.999
_diffrn_measurement_details
;
  1 omega   18.00   44.00   1.0000   40.0000
omega____ theta____ kappa____ phi______ frames
    -      -17.3397   77.0000   90.0000 26

  2 omega   20.00   46.00   1.0000   40.0000
omega____ theta____ kappa____ phi______ frames
    -      -17.3397   77.0000  -30.0000 26

  3 omega  -47.00   46.00   1.0000   40.0000
omega____ theta____ kappa____ phi______ frames
    -      -17.3397   77.0000   60.0000 93

  4 omega  -37.00  -11.00   1.0000   40.0000
omega____ theta____ kappa____ phi______ frames
    -      -17.3397   77.0000  -30.0000 26

  5 omega  -10.00   84.00   1.0000   40.0000
omega____ theta____ kappa____ phi______ frames
    -       19.0585   77.0000  -30.0000 94

  6 omega  -10.00   32.00   1.0000   40.0000
omega____ theta____ kappa____ phi______ frames
    -       19.0585   77.0000 -180.0000 42

  7 omega    5.00   85.00   1.0000   40.0000
omega____ theta____ kappa____ phi______ frames
    -       19.0585   77.0000 -150.0000 80

  8 omega  -90.00  -65.00   1.0000   40.0000
omega____ theta____ kappa____ phi______ frames
    -      -17.3397  -37.0000   30.0000 25

  9 omega  -94.00  -32.00   1.0000   40.0000
omega____ theta____ kappa____ phi______ frames
    -      -17.3397  179.0000  120.0000 62
;
_diffrn_measurement_device_type 'Xcalibur, Eos'
_diffrn_measurement_method '\w scans'
_diffrn_orient_matrix_UB_11 0.0195412000
_diffrn_orient_matrix_UB_12 0.0479455000
_diffrn_orient_matrix_UB_13 0.0304970000
_diffrn_orient_matrix_UB_21 0.0225128000
_diffrn_orient_matrix_UB_22 -0.0239425000
_diffrn_orient_matrix_UB_23 0.0463746000
_diffrn_orient_matrix_UB_31 0.0707072000
_diffrn_orient_matrix_UB_32 0.0119494000
_diffrn_orient_matrix_UB_33 -0.0004162000
_diffrn_radiation_monochromator graphite
_diffrn_radiation_type 'Mo K\a'
_diffrn_radiation_wavelength 0.7107
_diffrn_reflns_av_R_equivalents 0.0381
_diffrn_reflns_av_unetI/netI 0.0529
_diffrn_reflns_limit_h_max 12
_diffrn_reflns_limit_h_min -12
_diffrn_reflns_limit_k_max 16
_diffrn_reflns_limit_k_min -16
_diffrn_reflns_limit_l_max 16
_diffrn_reflns_limit_l_min -16
_diffrn_reflns_number 14312
_diffrn_reflns_theta_full 25.00
_diffrn_reflns_theta_max 25.00
_diffrn_reflns_theta_min 2.95
_diffrn_source 'Enhance (Mo) X-ray Source'
_exptl_absorpt_coefficient_mu 0.070
_exptl_absorpt_correction_T_max 0.975
_exptl_absorpt_correction_T_min 0.969
_exptl_absorpt_correction_type multi-scan
_exptl_absorpt_process_details
;
CrysAlisPro, Oxford Diffraction Ltd.,
Version 1.171.34.44 (release 25-10-2010 CrysAlis171 .NET)
(compiled Oct 25 2010,18:11:34)
Empirical absorption correction using spherical harmonics,
 implemented in SCALE3 ABSPACK scaling algorithm.
;
_exptl_crystal_colour colourless
_exptl_crystal_density_diffrn 1.133
_exptl_crystal_density_method 'not measured'
_exptl_crystal_description block
_exptl_crystal_F_000 632
_exptl_crystal_size_max 0.46
_exptl_crystal_size_mid 0.38
_exptl_crystal_size_min 0.36
_refine_diff_density_max 0.249
_refine_diff_density_min -0.251
_refine_diff_density_rms 0.036
_refine_ls_extinction_method none
_refine_ls_goodness_of_fit_ref 1.015
_refine_ls_hydrogen_treatment constr
_refine_ls_matrix_type full
_refine_ls_number_parameters 402
_refine_ls_number_reflns 6067
_refine_ls_number_restraints 0
_refine_ls_restrained_S_all 1.015
_refine_ls_R_factor_all 0.0780
_refine_ls_R_factor_gt 0.0454
_refine_ls_shift/su_max 0.003
_refine_ls_shift/su_mean 0.000
_refine_ls_structure_factor_coef Fsqd
_refine_ls_weighting_details 'calc w=1/[\s^2^(Fo^2^)+(0.0512P)^2^+0.1600P] where P=(Fo^2^+2Fc^2^)/3'
_refine_ls_weighting_scheme calc
_refine_ls_wR_factor_gt 0.1011
_refine_ls_wR_factor_ref 0.1148
_reflns_number_gt 4171
_reflns_number_total 6067
_reflns_threshold_expression >2sigma(I)
_cod_data_source_file cg301269d_si_001.cif
_cod_data_source_block 1H-PXL
_cod_database_code 4507195

loop_
_space_group_symop_id
_space_group_symop_operation_xyz
1 'x, y, z'
2 '-x, -y, -z'

loop_
_atom_site_label
_atom_site_type_symbol
_atom_site_fract_x
_atom_site_fract_y
_atom_site_fract_z
_atom_site_U_iso_or_equiv
_atom_site_adp_type
_atom_site_occupancy
_atom_site_symmetry_multiplicity
_atom_site_calc_flag
_atom_site_refinement_flags
O2 O 0.45016(12) -0.77548(9) 0.65238(9) 0.0301(3) Uani 1 1 d .
O1 O 0.81260(12) -0.46225(9) 0.43788(9) 0.0304(3) Uani 1 1 d .
O3 O 0.59200(12) -0.36050(9) 0.80055(9) 0.0329(3) Uani 1 1 d .
C3 C 0.64169(17) -0.62931(12) 0.65634(13) 0.0225(4) Uani 1 1 d .
C1 C 0.68396(17) -0.48885(13) 0.55221(12) 0.0226(4) Uani 1 1 d .
C4 C 0.66825(17) -0.55769(13) 0.74049(12) 0.0231(4) Uani 1 1 d .
C5 C 0.70712(17) -0.45157(13) 0.73086(13) 0.0227(4) Uani 1 1 d .
C2 C 0.64816(17) -0.59536(13) 0.56162(13) 0.0226(4) Uani 1 1 d .
C6 C 0.71495(17) -0.41644(13) 0.63667(13) 0.0232(4) Uani 1 1 d .
C7 C 0.68454(18) -0.45305(13) 0.44925(13) 0.0259(4) Uani 1 1 d .
H7A H 0.5993 -0.4952 0.3922 0.031 Uiso 1 1 calc R
H7B H 0.6832 -0.3815 0.4475 0.031 Uiso 1 1 calc R
C12 C 0.65890(19) -0.59566(14) 0.84218(13) 0.0285(4) Uani 1 1 d .
H12A H 0.5874 -0.6632 0.8267 0.034 Uiso 1 1 calc R
H12B H 0.6271 -0.5483 0.8748 0.034 Uiso 1 1 calc R
C9 C 0.73007(18) -0.37533(14) 0.81937(14) 0.0284(4) Uani 1 1 d .
H9A H 0.7653 -0.4023 0.8860 0.034 Uiso 1 1 calc R
H9B H 0.8001 -0.3103 0.8206 0.034 Uiso 1 1 calc R
C16 C 0.81768(18) -0.45206(13) 0.34043(13) 0.0245(4) Uani 1 1 d .
C8 C 0.60121(18) -0.74313(13) 0.66871(14) 0.0273(4) Uani 1 1 d .
H8A H 0.6185 -0.7819 0.6178 0.033 Uiso 1 1 calc R
H8B H 0.6588 -0.7550 0.7384 0.033 Uiso 1 1 calc R
C22 C 0.39985(18) -0.86903(13) 0.68566(13) 0.0264(4) Uani 1 1 d .
C28 C 0.5800(2) -0.29882(13) 0.87403(13) 0.0286(4) Uani 1 1 d .
C10 C 0.6165(2) -0.67430(14) 0.47095(13) 0.0311(4) Uani 1 1 d .
H10A H 0.5791 -0.6457 0.4056 0.037 Uiso 1 1 calc R
H10B H 0.5418 -0.7358 0.4714 0.037 Uiso 1 1 calc R
C17 C 0.72350(19) -0.41440(13) 0.26117(13) 0.0291(4) Uani 1 1 d .
H17 H 0.6519 -0.3928 0.2725 0.035 Uiso 1 1 calc R
C14 C 0.7598(2) -0.30140(13) 0.62814(15) 0.0327(4) Uani 1 1 d .
H14A H 0.7370 -0.2651 0.6776 0.039 Uiso 1 1 calc R
H14B H 0.7048 -0.2884 0.5582 0.039 Uiso 1 1 calc R
C21 C 0.92595(19) -0.48275(14) 0.32401(14) 0.0319(4) Uani 1 1 d .
H21 H 0.9899 -0.5076 0.3775 0.038 Uiso 1 1 calc R
C20 C 0.9381(2) -0.47614(15) 0.22768(15) 0.0379(5) Uani 1 1 d .
H20 H 1.0107 -0.4964 0.2164 0.046 Uiso 1 1 calc R
C27 C 0.4755(2) -0.94119(13) 0.71271(14) 0.0332(4) Uani 1 1 d .
H27 H 0.5660 -0.9286 0.7086 0.040 Uiso 1 1 calc R
C29 C 0.4408(2) -0.29896(14) 0.85956(15) 0.0361(5) Uani 1 1 d .
H29 H 0.3623 -0.3396 0.8029 0.043 Uiso 1 1 calc R
C18 C 0.7365(2) -0.40912(15) 0.16494(14) 0.0360(5) Uani 1 1 d .
H18 H 0.6725 -0.3847 0.1111 0.043 Uiso 1 1 calc R
C23 C 0.26478(19) -0.88870(13) 0.69126(14) 0.0312(4) Uani 1 1 d .
H23 H 0.2138 -0.8403 0.6730 0.037 Uiso 1 1 calc R
C33 C 0.6964(2) -0.23818(14) 0.95839(14) 0.0357(5) Uani 1 1 d .
H33 H 0.7904 -0.2373 0.9683 0.043 Uiso 1 1 calc R
C11 C 0.7493(2) -0.70550(15) 0.47503(15) 0.0404(5) Uani 1 1 d .
H11A H 0.7880 -0.7329 0.5400 0.061 Uiso 1 1 calc R
H11B H 0.8214 -0.6459 0.4700 0.061 Uiso 1 1 calc R
H11C H 0.7217 -0.7574 0.4177 0.061 Uiso 1 1 calc R
C19 C 0.8434(2) -0.43972(15) 0.14808(15) 0.0394(5) Uani 1 1 d .
H19 H 0.8517 -0.4358 0.0832 0.047 Uiso 1 1 calc R
C13 C 0.8047(2) -0.60362(16) 0.91877(14) 0.0367(5) Uani 1 1 d .
H13A H 0.7955 -0.6254 0.9828 0.055 Uiso 1 1 calc R
H13B H 0.8762 -0.5372 0.9333 0.055 Uiso 1 1 calc R
H13C H 0.8340 -0.6533 0.8882 0.055 Uiso 1 1 calc R
C26 C 0.4147(2) -1.03217(15) 0.74582(17) 0.0427(5) Uani 1 1 d .
H26 H 0.4655 -1.0807 0.7646 0.051 Uiso 1 1 calc R
C24 C 0.2061(2) -0.98070(15) 0.72412(15) 0.0387(5) Uani 1 1 d .
H24 H 0.1151 -0.9941 0.7276 0.046 Uiso 1 1 calc R
C31 C 0.5346(3) -0.17775(16) 1.01392(17) 0.0490(6) Uani 1 1 d .
H31 H 0.5193 -0.1367 1.0605 0.059 Uiso 1 1 calc R
C25 C 0.2808(2) -1.05255(15) 0.75162(16) 0.0437(5) Uani 1 1 d .
H25 H 0.2411 -1.1143 0.7739 0.052 Uiso 1 1 calc R
C32 C 0.6714(3) -0.17879(16) 1.02790(16) 0.0473(6) Uani 1 1 d .
H32 H 0.7494 -0.1388 1.0852 0.057 Uiso 1 1 calc R
C30 C 0.4191(2) -0.23874(16) 0.92930(17) 0.0444(5) Uani 1 1 d .
H30 H 0.3254 -0.2390 0.9195 0.053 Uiso 1 1 calc R
C15 C 0.9215(2) -0.25916(17) 0.6501(2) 0.0572(6) Uani 1 1 d .
H15A H 0.9762 -0.2701 0.7200 0.086 Uiso 1 1 calc R
H15B H 0.9455 -0.1863 0.6434 0.086 Uiso 1 1 calc R
H15C H 0.9442 -0.2945 0.6009 0.086 Uiso 1 1 calc R
C36 C 0.9332(2) 0.16689(16) 0.82986(17) 0.0439(5) Uani 1 1 d .
H36 H 0.9817 0.2311 0.8696 0.053 Uiso 1 1 calc R
C37 C 0.9282(2) 0.15608(17) 0.72904(18) 0.0504(6) Uani 1 1 d .
H37 H 0.9734 0.2128 0.7028 0.060 Uiso 1 1 calc R
C35 C 0.8691(2) 0.08624(19) 0.8743(2) 0.0566(6) Uani 1 1 d .
C41 C 0.7993(3) -0.0086(2) 0.8109(3) 0.0825(10) Uani 1 1 d .
H41 H 0.7559 -0.0659 0.8373 0.099 Uiso 1 1 calc R
C38 C 0.8579(3) 0.0633(2) 0.6665(2) 0.0699(8) Uani 1 1 d .
C40 C 0.7938(3) -0.0184(2) 0.7092(3) 0.0880(11) Uani 1 1 d .
H40 H 0.7453 -0.0822 0.6686 0.106 Uiso 1 1 calc R
C34 C 0.8729(3) 0.1000(3) 0.9836(2) 0.0898(10) Uani 1 1 d .
H34A H 0.9035 0.1726 1.0074 0.135 Uiso 1 1 calc R
H34B H 0.9397 0.0676 1.0295 0.135 Uiso 1 1 calc R
H34C H 0.7780 0.0688 0.9838 0.135 Uiso 1 1 calc R
C39 C 0.8522(4) 0.0510(3) 0.5557(2) 0.1181(14) Uani 1 1 d .
H39A H 0.9124 0.1131 0.5427 0.177 Uiso 1 1 calc R
H39B H 0.7542 0.0384 0.5071 0.177 Uiso 1 1 calc R
H39C H 0.8864 -0.0064 0.5471 0.177 Uiso 1 1 calc R

loop_
_atom_site_aniso_label
_atom_site_aniso_U_11
_atom_site_aniso_U_22
_atom_site_aniso_U_33
_atom_site_aniso_U_23
_atom_site_aniso_U_13
_atom_site_aniso_U_12
O2 0.0238(7) 0.0249(7) 0.0393(8) 0.0101(5) 0.0090(6) 0.0074(5)
O1 0.0244(7) 0.0498(8) 0.0220(7) 0.0113(6) 0.0106(5) 0.0158(6)
O3 0.0296(7) 0.0405(8) 0.0279(7) -0.0077(6) 0.0075(6) 0.0142(6)
C3 0.0178(9) 0.0255(10) 0.0242(9) 0.0047(7) 0.0059(7) 0.0089(7)
C1 0.0183(9) 0.0291(10) 0.0224(9) 0.0052(7) 0.0070(7) 0.0109(7)
C4 0.0168(9) 0.0316(11) 0.0207(9) 0.0046(7) 0.0054(7) 0.0091(7)
C5 0.0174(9) 0.0273(10) 0.0225(9) 0.0012(7) 0.0055(7) 0.0077(7)
C2 0.0181(9) 0.0269(10) 0.0226(9) 0.0022(7) 0.0060(7) 0.0089(7)
C6 0.0182(9) 0.0256(10) 0.0262(10) 0.0047(7) 0.0073(7) 0.0085(7)
C7 0.0245(9) 0.0311(10) 0.0261(10) 0.0074(8) 0.0107(8) 0.0128(8)
C12 0.0293(10) 0.0346(11) 0.0245(10) 0.0056(8) 0.0125(8) 0.0107(8)
C9 0.0255(10) 0.0332(11) 0.0255(10) 0.0007(8) 0.0071(8) 0.0104(8)
C16 0.0227(9) 0.0265(10) 0.0226(9) 0.0026(7) 0.0096(8) 0.0032(8)
C8 0.0245(9) 0.0287(10) 0.0298(10) 0.0059(8) 0.0099(8) 0.0100(8)
C22 0.0265(10) 0.0206(10) 0.0256(10) 0.0006(7) 0.0052(8) 0.0035(8)
C28 0.0411(11) 0.0255(10) 0.0248(10) 0.0048(8) 0.0166(9) 0.0129(9)
C10 0.0394(11) 0.0299(11) 0.0216(10) 0.0006(8) 0.0073(8) 0.0122(9)
C17 0.0299(10) 0.0325(11) 0.0280(10) 0.0082(8) 0.0126(9) 0.0114(8)
C14 0.0371(11) 0.0258(10) 0.0357(11) 0.0029(8) 0.0153(9) 0.0079(8)
C21 0.0253(10) 0.0405(12) 0.0324(11) 0.0082(8) 0.0123(9) 0.0116(8)
C20 0.0348(11) 0.0481(13) 0.0399(12) 0.0051(9) 0.0227(10) 0.0145(10)
C27 0.0290(10) 0.0284(11) 0.0409(12) 0.0062(8) 0.0114(9) 0.0087(8)
C29 0.0415(12) 0.0337(11) 0.0395(12) 0.0063(9) 0.0205(10) 0.0139(9)
C18 0.0382(11) 0.0425(12) 0.0265(10) 0.0129(8) 0.0111(9) 0.0121(9)
C23 0.0270(10) 0.0266(11) 0.0354(11) -0.0013(8) 0.0079(9) 0.0064(8)
C33 0.0442(12) 0.0369(12) 0.0266(11) 0.0010(8) 0.0133(9) 0.0129(9)
C11 0.0540(13) 0.0364(12) 0.0387(12) -0.0014(9) 0.0222(10) 0.0194(10)
C19 0.0468(12) 0.0465(13) 0.0288(11) 0.0059(9) 0.0221(10) 0.0089(10)
C13 0.0382(11) 0.0515(13) 0.0231(10) 0.0093(9) 0.0108(9) 0.0184(10)
C26 0.0387(12) 0.0265(11) 0.0592(14) 0.0132(9) 0.0140(11) 0.0100(9)
C24 0.0308(11) 0.0368(12) 0.0433(12) 0.0021(9) 0.0145(10) 0.0014(9)
C31 0.0828(18) 0.0442(14) 0.0392(13) 0.0071(10) 0.0363(13) 0.0306(13)
C25 0.0394(12) 0.0312(12) 0.0519(14) 0.0124(10) 0.0140(11) 0.0014(9)
C32 0.0682(16) 0.0437(13) 0.0315(12) -0.0031(9) 0.0193(11) 0.0180(11)
C30 0.0590(14) 0.0426(13) 0.0535(14) 0.0150(11) 0.0377(12) 0.0266(11)
C15 0.0438(13) 0.0352(13) 0.0868(18) 0.0038(12) 0.0270(13) -0.0002(10)
C36 0.0351(12) 0.0389(13) 0.0517(14) 0.0011(10) 0.0055(10) 0.0166(10)
C37 0.0462(13) 0.0513(14) 0.0502(15) 0.0010(11) 0.0046(11) 0.0278(11)
C35 0.0372(13) 0.0522(16) 0.0832(19) 0.0219(13) 0.0164(13) 0.0263(12)
C41 0.0432(16) 0.0439(18) 0.148(3) 0.0301(19) 0.0148(18) 0.0228(13)
C38 0.0586(16) 0.0605(18) 0.0734(19) -0.0187(15) -0.0128(14) 0.0428(15)
C40 0.0515(17) 0.0445(18) 0.128(3) -0.0297(19) -0.0220(18) 0.0284(14)
C34 0.080(2) 0.121(3) 0.100(2) 0.057(2) 0.0510(19) 0.0552(19)
C39 0.139(3) 0.143(3) 0.0582(19) -0.0409(19) -0.0255(19) 0.105(3)

loop_
_atom_type_symbol
_atom_type_description
_atom_type_scat_dispersion_real
_atom_type_scat_dispersion_imag
_atom_type_scat_source
C C 0.0033 0.0016 'International Tables Vol C Tables 4.2.6.8 and 6.1.1.4'
H H 0.0000 0.0000 'International Tables Vol C Tables 4.2.6.8 and 6.1.1.4'
O O 0.0106 0.0060 'International Tables Vol C Tables 4.2.6.8 and 6.1.1.4'

loop_
_geom_angle_atom_site_label_1
_geom_angle_atom_site_label_2
_geom_angle_atom_site_label_3
_geom_angle
C22 O2 C8 116.42(12)
C16 O1 C7 116.25(12)
C28 O3 C9 118.36(13)
C4 C3 C8 118.64(15)
C2 C3 C4 120.50(15)
C2 C3 C8 120.83(15)
C2 C1 C7 119.18(15)
C6 C1 C2 120.69(15)
C6 C1 C7 120.11(15)
C3 C4 C12 119.93(15)
C5 C4 C3 119.51(15)
C5 C4 C12 120.53(15)
C4 C5 C6 120.55(15)
C4 C5 C9 119.42(15)
C6 C5 C9 119.89(15)
C3 C2 C10 119.62(15)
C1 C2 C3 119.35(15)
C1 C2 C10 121.03(15)
C1 C6 C5 119.34(15)
C1 C6 C14 120.74(15)
C5 C6 C14 119.90(15)
O1 C7 C1 108.44(13)
O1 C7 H7A 110.0
O1 C7 H7B 110.0
C1 C7 H7A 110.0
C1 C7 H7B 110.0
H7A C7 H7B 108.4
C4 C12 H12A 109.2
C4 C12 H12B 109.2
C4 C12 C13 111.85(14)
H12A C12 H12B 107.9
C13 C12 H12A 109.2
C13 C12 H12B 109.2
O3 C9 C5 106.14(13)
O3 C9 H9A 110.5
O3 C9 H9B 110.5
C5 C9 H9A 110.5
C5 C9 H9B 110.5
H9A C9 H9B 108.7
O1 C16 C17 124.18(15)
O1 C16 C21 115.62(15)
C17 C16 C21 120.20(15)
O2 C8 C3 107.30(13)
O2 C8 H8A 110.3
O2 C8 H8B 110.3
C3 C8 H8A 110.3
C3 C8 H8B 110.3
H8A C8 H8B 108.5
O2 C22 C27 124.12(16)
O2 C22 C23 115.78(15)
C27 C22 C23 120.11(16)
O3 C28 C29 115.89(16)
O3 C28 C33 124.17(17)
C29 C28 C33 119.94(17)
C2 C10 H10A 108.9
C2 C10 H10B 108.9
C2 C10 C11 113.37(15)
H10A C10 H10B 107.7
C11 C10 H10A 108.9
C11 C10 H10B 108.9
C16 C17 H17 120.3
C16 C17 C18 119.47(17)
C18 C17 H17 120.3
C6 C14 H14A 109.2
C6 C14 H14B 109.2
C6 C14 C15 111.93(15)
H14A C14 H14B 107.9
C15 C14 H14A 109.2
C15 C14 H14B 109.2
C16 C21 H21 120.2
C20 C21 C16 119.51(17)
C20 C21 H21 120.2
C21 C20 H20 119.8
C19 C20 C21 120.49(18)
C19 C20 H20 119.8
C22 C27 H27 120.5
C26 C27 C22 119.08(17)
C26 C27 H27 120.5
C28 C29 H29 120.2
C30 C29 C28 119.7(2)
C30 C29 H29 120.2
C17 C18 H18 119.7
C19 C18 C17 120.58(18)
C19 C18 H18 119.7
C22 C23 H23 120.2
C24 C23 C22 119.64(17)
C24 C23 H23 120.2
C28 C33 H33 120.4
C28 C33 C32 119.21(19)
C32 C33 H33 120.4
C10 C11 H11A 109.5
C10 C11 H11B 109.5
C10 C11 H11C 109.5
H11A C11 H11B 109.5
H11A C11 H11C 109.5
H11B C11 H11C 109.5
C20 C19 H19 120.1
C18 C19 C20 119.74(17)
C18 C19 H19 120.1
C12 C13 H13A 109.5
C12 C13 H13B 109.5
C12 C13 H13C 109.5
H13A C13 H13B 109.5
H13A C13 H13C 109.5
H13B C13 H13C 109.5
C27 C26 H26 119.3
C25 C26 C27 121.33(18)
C25 C26 H26 119.3
C23 C24 H24 119.7
C25 C24 C23 120.61(18)
C25 C24 H24 119.7
C32 C31 H31 120.5
C32 C31 C30 118.92(19)
C30 C31 H31 120.5
C26 C25 C24 119.24(19)
C26 C25 H25 120.4
C24 C25 H25 120.4
C33 C32 H32 119.3
C31 C32 C33 121.3(2)
C31 C32 H32 119.3
C29 C30 C31 120.9(2)
C29 C30 H30 119.5
C31 C30 H30 119.5
C14 C15 H15A 109.5
C14 C15 H15B 109.5
C14 C15 H15C 109.5
H15A C15 H15B 109.5
H15A C15 H15C 109.5
H15B C15 H15C 109.5
C37 C36 H36 118.6
C37 C36 C35 122.7(2)
C35 C36 H36 118.6
C36 C37 H37 119.4
C38 C37 C36 121.3(3)
C38 C37 H37 119.4
C36 C35 C41 115.8(3)
C36 C35 C34 122.0(2)
C41 C35 C34 122.2(3)
C35 C41 H41 119.5
C40 C41 C35 121.0(3)
C40 C41 H41 119.5
C37 C38 C40 117.1(3)
C37 C38 C39 121.5(3)
C40 C38 C39 121.4(3)
C41 C40 H40 119.0
C38 C40 C41 122.1(3)
C38 C40 H40 119.0
C35 C34 H34A 109.5
C35 C34 H34B 109.5
C35 C34 H34C 109.5
H34A C34 H34B 109.5
H34A C34 H34C 109.5
H34B C34 H34C 109.5
C38 C39 H39A 109.5
C38 C39 H39B 109.5
C38 C39 H39C 109.5
H39A C39 H39B 109.5
H39A C39 H39C 109.5
H39B C39 H39C 109.5

loop_
_geom_bond_atom_site_label_1
_geom_bond_atom_site_label_2
_geom_bond_distance
O2 C8 1.4370(19)
O2 C22 1.377(2)
O1 C7 1.4303(18)
O1 C16 1.3692(19)
O3 C9 1.4303(19)
O3 C28 1.371(2)
C3 C4 1.405(2)
C3 C2 1.403(2)
C3 C8 1.506(2)
C1 C2 1.403(2)
C1 C6 1.402(2)
C1 C7 1.502(2)
C4 C5 1.399(2)
C4 C12 1.521(2)
C5 C6 1.406(2)
C5 C9 1.502(2)
C2 C10 1.520(2)
C6 C14 1.513(2)
C7 H7A 0.9700
C7 H7B 0.9700
C12 H12A 0.9700
C12 H12B 0.9700
C12 C13 1.531(2)
C9 H9A 0.9700
C9 H9B 0.9700
C16 C17 1.381(2)
C16 C21 1.387(2)
C8 H8A 0.9700
C8 H8B 0.9700
C22 C27 1.383(2)
C22 C23 1.384(2)
C28 C29 1.383(2)
C28 C33 1.384(3)
C10 H10A 0.9700
C10 H10B 0.9700
C10 C11 1.529(2)
C17 H17 0.9300
C17 C18 1.382(2)
C14 H14A 0.9700
C14 H14B 0.9700
C14 C15 1.528(3)
C21 H21 0.9300
C21 C20 1.379(2)
C20 H20 0.9300
C20 C19 1.376(3)
C27 H27 0.9300
C27 C26 1.380(3)
C29 H29 0.9300
C29 C30 1.375(3)
C18 H18 0.9300
C18 C19 1.375(3)
C23 H23 0.9300
C23 C24 1.382(3)
C33 H33 0.9300
C33 C32 1.386(3)
C11 H11A 0.9600
C11 H11B 0.9600
C11 H11C 0.9600
C19 H19 0.9300
C13 H13A 0.9600
C13 H13B 0.9600
C13 H13C 0.9600
C26 H26 0.9300
C26 C25 1.372(3)
C24 H24 0.9300
C24 C25 1.374(3)
C31 H31 0.9300
C31 C32 1.365(3)
C31 C30 1.384(3)
C25 H25 0.9300
C32 H32 0.9300
C30 H30 0.9300
C15 H15A 0.9600
C15 H15B 0.9600
C15 H15C 0.9600
C36 H36 0.9300
C36 C37 1.378(3)
C36 C35 1.381(3)
C37 H37 0.9300
C37 C38 1.373(3)
C35 C41 1.398(4)
C35 C34 1.503(4)
C41 H41 0.9300
C41 C40 1.387(4)
C38 C40 1.374(4)
C38 C39 1.514(4)
C40 H40 0.9300
C34 H34A 0.9600
C34 H34B 0.9600
C34 H34C 0.9600
C39 H39A 0.9600
C39 H39B 0.9600
C39 H39C 0.9600

loop_
_geom_torsion_atom_site_label_1
_geom_torsion_atom_site_label_2
_geom_torsion_atom_site_label_3
_geom_torsion_atom_site_label_4
_geom_torsion
O2 C22 C27 C26 179.51(17)
O2 C22 C23 C24 -179.87(16)
O1 C16 C17 C18 -178.80(16)
O1 C16 C21 C20 179.33(16)
O3 C28 C29 C30 -179.59(16)
O3 C28 C33 C32 -179.99(16)
C3 C4 C5 C6 2.2(2)
C3 C4 C5 C9 177.74(14)
C3 C4 C12 C13 90.01(19)
C3 C2 C10 C11 -86.3(2)
C1 C2 C10 C11 93.62(19)
C1 C6 C14 C15 -83.1(2)
C4 C3 C2 C1 1.1(2)
C4 C3 C2 C10 -178.96(14)
C4 C3 C8 O2 79.63(18)
C4 C5 C6 C1 -0.3(2)
C4 C5 C6 C14 -178.90(14)
C4 C5 C9 O3 -89.34(17)
C5 C4 C12 C13 -88.21(19)
C5 C6 C14 C15 95.5(2)
C2 C3 C4 C5 -2.6(2)
C2 C3 C4 C12 179.19(15)
C2 C3 C8 O2 -98.29(17)
C2 C1 C6 C5 -1.2(2)
C2 C1 C6 C14 177.38(15)
C2 C1 C7 O1 -76.04(18)
C6 C1 C2 C3 0.8(2)
C6 C1 C2 C10 -179.12(15)
C6 C1 C7 O1 105.73(16)
C6 C5 C9 O3 86.28(18)
C7 O1 C16 C17 13.1(2)
C7 O1 C16 C21 -166.70(15)
C7 C1 C2 C3 -177.40(14)
C7 C1 C2 C10 2.7(2)
C7 C1 C6 C5 176.97(14)
C7 C1 C6 C14 -4.4(2)
C12 C4 C5 C6 -179.62(15)
C12 C4 C5 C9 -4.0(2)
C9 O3 C28 C29 -171.06(15)
C9 O3 C28 C33 9.4(2)
C9 C5 C6 C1 -175.83(14)
C9 C5 C6 C14 5.5(2)
C16 O1 C7 C1 167.86(14)
C16 C17 C18 C19 -0.8(3)
C16 C21 C20 C19 -0.2(3)
C8 O2 C22 C27 -13.8(2)
C8 O2 C22 C23 166.18(14)
C8 C3 C4 C5 179.49(14)
C8 C3 C4 C12 1.3(2)
C8 C3 C2 C1 178.98(14)
C8 C3 C2 C10 -1.1(2)
C22 O2 C8 C3 -164.12(13)
C22 C27 C26 C25 0.5(3)
C22 C23 C24 C25 0.2(3)
C28 O3 C9 C5 175.86(14)
C28 C29 C30 C31 0.1(3)
C28 C33 C32 C31 -1.0(3)
C17 C16 C21 C20 -0.5(3)
C17 C18 C19 C20 0.1(3)
C21 C16 C17 C18 1.0(3)
C21 C20 C19 C18 0.4(3)
C27 C22 C23 C24 0.1(3)
C27 C26 C25 C24 -0.2(3)
C29 C28 C33 C32 0.5(3)
C23 C22 C27 C26 -0.4(3)
C23 C24 C25 C26 -0.2(3)
C33 C28 C29 C30 0.0(3)
C32 C31 C30 C29 -0.6(3)
C30 C31 C32 C33 1.0(3)
C36 C37 C38 C40 -0.5(3)
C36 C37 C38 C39 -180.0(2)
C36 C35 C41 C40 -1.2(3)
C37 C36 C35 C41 0.7(3)
C37 C36 C35 C34 -178.7(2)
C37 C38 C40 C41 -0.1(4)
C35 C36 C37 C38 0.2(3)
C35 C41 C40 C38 1.0(4)
C34 C35 C41 C40 178.1(2)
C39 C38 C40 C41 179.4(2)
